data_7210947
loop_
_publ_author_name
'Niranjana, P.'
'Pati, Anita'
'Porwal, Suheel K.'
'Ramkumar, Venkatachalam'
'Gharpure, Santosh J.'
'Chand, Dillip Kumar'

_publ_section_title
;
 Coordination polymers via self-assembly of silver(i) and
 cis-bis-nitrile-oxa-bowl derivatives
;
_journal_issue 45
_journal_name_full CrystEngComm
_journal_page_first 9623
_journal_paper_doi 10.1039/c3ce41003j
_journal_volume 15
_journal_year 2013
_chemical_formula_moiety 'C11 H12 N2 O2'
_chemical_formula_sum 'C11 H12 N2 O2'
_chemical_formula_weight 204.23
_chemical_name_systematic
;
 ?
;
_space_group_IT_number 14
_symmetry_cell_setting monoclinic
_symmetry_space_group_name_Hall '-P 2ybc'
_symmetry_space_group_name_H-M 'P 1 21/c 1'
_atom_sites_solution_hydrogens geom
_atom_sites_solution_primary direct
_atom_sites_solution_secondary difmap
_audit_creation_method SHELXL-97
_cell_angle_alpha 90.00
_cell_angle_beta 102.446(2)
_cell_angle_gamma 90.00
_cell_formula_units_Z 4
_cell_length_a 7.1344(2)
_cell_length_b 9.0828(3)
_cell_length_c 16.2936(6)
_cell_measurement_reflns_used 3417
_cell_measurement_temperature 298(2)
_cell_measurement_theta_max 28.08
_cell_measurement_theta_min 2.56
_cell_volume 1031.02(6)
_computing_cell_refinement APEXII,Bruker,2004
_computing_data_collection APEXII,Bruker,2004
_computing_data_reduction SAINT,Bruker,2004
_computing_molecular_graphics 'ORTEP-3 (Farrugia, 1997)'
_computing_publication_material 'SHELXL-97 (Sheldrick, 2008)'
_computing_structure_refinement 'SHELXL-97 (Sheldrick, 2008)'
_computing_structure_solution 'SHELXS-97 (Sheldrick, 2008)'
_diffrn_ambient_temperature 298(2)
_diffrn_measured_fraction_theta_full 0.928
_diffrn_measured_fraction_theta_max 0.928
_diffrn_measurement_device_type 'Bruker APEXII CCD area detector'
_diffrn_measurement_method 'Phi and omega scan'
_diffrn_radiation_monochromator graphite
_diffrn_radiation_source 'fine-focus sealed tube'
_diffrn_radiation_type MoK\a
_diffrn_radiation_wavelength 0.71073
_diffrn_reflns_av_R_equivalents 0.0155
_diffrn_reflns_av_sigmaI/netI 0.0153
_diffrn_reflns_limit_h_max 6
_diffrn_reflns_limit_h_min -8
_diffrn_reflns_limit_k_max 10
_diffrn_reflns_limit_k_min -10
_diffrn_reflns_limit_l_max 19
_diffrn_reflns_limit_l_min -16
_diffrn_reflns_number 6013
_diffrn_reflns_theta_full 25.00
_diffrn_reflns_theta_max 25.00
_diffrn_reflns_theta_min 2.56
_exptl_absorpt_coefficient_mu 0.092
_exptl_absorpt_correction_T_max 0.9890
_exptl_absorpt_correction_T_min 0.9773
_exptl_absorpt_correction_type multi-scan
_exptl_absorpt_process_details 'Sadabs (Bruker,2004)'
_exptl_crystal_colour white
_exptl_crystal_density_diffrn 1.316
_exptl_crystal_density_method 'not measured'
_exptl_crystal_description Block
_exptl_crystal_F_000 432
_exptl_crystal_size_max 0.25
_exptl_crystal_size_mid 0.18
_exptl_crystal_size_min 0.12
_refine_diff_density_max 0.218
_refine_diff_density_min -0.144
_refine_diff_density_rms 0.032
_refine_ls_extinction_method none
_refine_ls_goodness_of_fit_ref 1.146
_refine_ls_hydrogen_treatment constr
_refine_ls_matrix_type full
_refine_ls_number_parameters 136
_refine_ls_number_reflns 1694
_refine_ls_number_restraints 0
_refine_ls_restrained_S_all 1.146
_refine_ls_R_factor_all 0.0427
_refine_ls_R_factor_gt 0.0342
_refine_ls_shift/su_max 0.000
_refine_ls_shift/su_mean 0.000
_refine_ls_structure_factor_coef Fsqd
_refine_ls_weighting_details 'calc w=1/[\s^2^(Fo^2^)+(0.1000P)^2^+0.0000P] where P=(Fo^2^+2Fc^2^)/3'
_refine_ls_weighting_scheme calc
_refine_ls_wR_factor_gt 0.1229
_refine_ls_wR_factor_ref 0.1377
_reflns_number_gt 1423
_reflns_number_total 1694
_reflns_threshold_expression >2sigma(I)
_cod_data_source_file c3ce41003j.txt
_cod_data_source_block new
_cod_depositor_comments
;
The following automatic conversions were performed:

'_symmetry_cell_setting' value 'Monoclinic' changed to 'monoclinic'
according to /home/saulius/struct/CIF-dictionaries/cif_core.dic
dictionary named 'cif_core.dic' version 2.4.2 from 2011-04-26.

Automatic conversion script
Id: cif_fix_values 1891 2012-01-12 08:04:46Z andrius 
;
_cod_original_sg_symbol_Hall '-P 2ybc '
_cod_original_sg_symbol_H-M P2(1)/c
_cod_database_code 7210947

loop_
_symmetry_equiv_pos_as_xyz
'x, y, z'
'-x, y+1/2, -z+1/2'
'-x, -y, -z'
'x, -y-1/2, z-1/2'

loop_
_atom_site_label
_atom_site_type_symbol
_atom_site_fract_x
_atom_site_fract_y
_atom_site_fract_z
_atom_site_U_iso_or_equiv
_atom_site_adp_type
_atom_site_occupancy
_atom_site_symmetry_multiplicity
_atom_site_calc_flag
_atom_site_refinement_flags
C1 C 0.7740(2) 0.75645(16) -0.06721(9) 0.0402(4) Uani 1 1 d .
H1 H 0.8756 0.8050 -0.0892 0.048 Uiso 1 1 calc R
C2 C 0.8595(2) 0.68464(14) 0.01771(9) 0.0349(4) Uani 1 1 d .
H2 H 0.8763 0.5785 0.0112 0.042 Uiso 1 1 calc R
C3 C 1.0455(2) 0.75540(17) 0.06582(10) 0.0410(4) Uani 1 1 d .
H3A H 1.0604 0.8537 0.0448 0.049 Uiso 1 1 calc R
H3B H 1.1558 0.6966 0.0606 0.049 Uiso 1 1 calc R
C4 C 1.0246(2) 0.76094(15) 0.15710(9) 0.0363(4) Uani 1 1 d .
H4 H 1.0598 0.6674 0.1863 0.044 Uiso 1 1 calc R
C5 C 1.1256(2) 0.89126(15) 0.20622(9) 0.0404(4) Uani 1 1 d .
H5 H 1.2534 0.9046 0.1943 0.048 Uiso 1 1 calc R
C6 C 0.8142(2) 0.96678(15) 0.14484(10) 0.0432(4) Uani 1 1 d .
H6A H 0.7720 0.9992 0.0871 0.052 Uiso 1 1 calc R
H6B H 0.7282 1.0077 0.1776 0.052 Uiso 1 1 calc R
C7 C 0.8126(2) 0.79791(14) 0.14928(9) 0.0348(4) Uani 1 1 d .
H7 H 0.7685 0.7648 0.1992 0.042 Uiso 1 1 calc R
C8 C 0.70613(19) 0.71580(15) 0.07086(9) 0.0342(4) Uani 1 1 d .
H8 H 0.6560 0.6225 0.0874 0.041 Uiso 1 1 calc R
C9 C 0.5488(2) 0.79705(17) 0.01013(10) 0.0446(4) Uani 1 1 d .
H9A H 0.4491 0.7293 -0.0166 0.053 Uiso 1 1 calc R
H9B H 0.4916 0.8721 0.0393 0.053 Uiso 1 1 calc R
C10 C 0.6749(2) 0.64544(19) -0.12884(10) 0.0481(5) Uani 1 1 d .
C11 C 1.1402(2) 0.87218(15) 0.29776(11) 0.0400(4) Uani 1 1 d .
N1 N 0.6008(2) 0.5588(2) -0.17497(11) 0.0722(5) Uani 1 1 d .
N2 N 1.1440(2) 0.85968(15) 0.36782(9) 0.0529(4) Uani 1 1 d .
O1 O 0.64069(16) 0.86287(11) -0.05119(7) 0.0486(4) Uani 1 1 d .
O2 O 1.00820(15) 1.01537(11) 0.17821(7) 0.0492(4) Uani 1 1 d .

loop_
_atom_site_aniso_label
_atom_site_aniso_U_11
_atom_site_aniso_U_22
_atom_site_aniso_U_33
_atom_site_aniso_U_23
_atom_site_aniso_U_13
_atom_site_aniso_U_12
C1 0.0437(9) 0.0404(8) 0.0379(10) 0.0017(6) 0.0116(7) 0.0053(6)
C2 0.0402(8) 0.0298(7) 0.0355(9) -0.0001(6) 0.0101(7) 0.0058(6)
C3 0.0360(8) 0.0469(8) 0.0416(10) -0.0027(6) 0.0119(7) 0.0056(6)
C4 0.0386(8) 0.0320(7) 0.0368(10) 0.0028(6) 0.0047(7) 0.0033(5)
C5 0.0403(8) 0.0395(8) 0.0402(10) 0.0020(6) 0.0062(7) -0.0008(6)
C6 0.0462(9) 0.0345(8) 0.0476(10) -0.0030(6) 0.0070(7) 0.0062(6)
C7 0.0404(8) 0.0340(8) 0.0321(8) 0.0022(5) 0.0125(6) 0.0008(5)
C8 0.0368(8) 0.0319(7) 0.0350(9) 0.0002(5) 0.0100(7) -0.0003(5)
C9 0.0387(9) 0.0496(9) 0.0457(10) -0.0045(6) 0.0096(7) 0.0087(6)
C10 0.0446(9) 0.0648(11) 0.0358(10) -0.0016(8) 0.0105(8) 0.0065(7)
C11 0.0395(9) 0.0352(8) 0.0422(11) -0.0022(6) 0.0021(8) -0.0032(5)
N1 0.0642(11) 0.0954(14) 0.0564(11) -0.0272(9) 0.0118(8) -0.0077(9)
N2 0.0589(10) 0.0521(9) 0.0445(10) -0.0014(6) 0.0040(8) -0.0067(6)
O1 0.0565(7) 0.0446(6) 0.0446(7) 0.0085(4) 0.0104(6) 0.0171(5)
O2 0.0583(7) 0.0306(6) 0.0537(8) 0.0067(4) 0.0011(6) -0.0051(4)

loop_
_atom_type_symbol
_atom_type_description
_atom_type_scat_dispersion_real
_atom_type_scat_dispersion_imag
_atom_type_scat_source
C C 0.0033 0.0016 'International Tables Vol C Tables 4.2.6.8 and 6.1.1.4'
H H 0.0000 0.0000 'International Tables Vol C Tables 4.2.6.8 and 6.1.1.4'
N N 0.0061 0.0033 'International Tables Vol C Tables 4.2.6.8 and 6.1.1.4'
O O 0.0106 0.0060 'International Tables Vol C Tables 4.2.6.8 and 6.1.1.4'

loop_
_geom_angle_atom_site_label_1
_geom_angle_atom_site_label_2
_geom_angle_atom_site_label_3
_geom_angle
O1 C1 C10 110.23(13)
O1 C1 C2 106.02(12)
C10 C1 C2 111.06(12)
O1 C1 H1 109.8
C10 C1 H1 109.8
C2 C1 H1 109.8
C3 C2 C1 114.61(12)
C3 C2 C8 105.90(11)
C1 C2 C8 103.51(11)
C3 C2 H2 110.8
C1 C2 H2 110.8
C8 C2 H2 110.8
C2 C3 C4 104.88(12)
C2 C3 H3A 110.8
C4 C3 H3A 110.8
C2 C3 H3B 110.8
C4 C3 H3B 110.8
H3A C3 H3B 108.8
C5 C4 C3 113.80(12)
C5 C4 C7 102.77(11)
C3 C4 C7 103.22(11)
C5 C4 H4 112.1
C3 C4 H4 112.1
C7 C4 H4 112.1
O2 C5 C11 108.96(12)
O2 C5 C4 105.61(11)
C11 C5 C4 111.17(12)
O2 C5 H5 110.3
C11 C5 H5 110.3
C4 C5 H5 110.3
O2 C6 C7 107.70(11)
O2 C6 H6A 110.2
C7 C6 H6A 110.2
O2 C6 H6B 110.2
C7 C6 H6B 110.2
H6A C6 H6B 108.5
C4 C7 C8 105.46(11)
C4 C7 C6 101.90(11)
C8 C7 C6 117.02(11)
C4 C7 H7 110.6
C8 C7 H7 110.6
C6 C7 H7 110.6
C9 C8 C7 118.10(11)
C9 C8 C2 103.58(11)
C7 C8 C2 105.67(11)
C9 C8 H8 109.7
C7 C8 H8 109.7
C2 C8 H8 109.7
O1 C9 C8 105.72(12)
O1 C9 H9A 110.6
C8 C9 H9A 110.6
O1 C9 H9B 110.6
C8 C9 H9B 110.6
H9A C9 H9B 108.7
N1 C10 C1 178.79(19)
N2 C11 C5 177.17(16)
C1 O1 C9 105.58(11)
C5 O2 C6 109.26(10)

loop_
_geom_bond_atom_site_label_1
_geom_bond_atom_site_label_2
_geom_bond_distance
C1 O1 1.4190(18)
C1 C10 1.489(2)
C1 C2 1.532(2)
C1 H1 0.9800
C2 C3 1.530(2)
C2 C8 1.561(2)
C2 H2 0.9800
C3 C4 1.527(2)
C3 H3A 0.9700
C3 H3B 0.9700
C4 C5 1.5207(19)
C4 C7 1.528(2)
C4 H4 0.9800
C5 O2 1.4198(17)
C5 C11 1.483(2)
C5 H5 0.9800
C6 O2 1.4426(19)
C6 C7 1.5356(19)
C6 H6A 0.9700
C6 H6B 0.9700
C7 C8 1.5322(19)
C7 H7 0.9800
C8 C9 1.518(2)
C8 H8 0.9800
C9 O1 1.4382(19)
C9 H9A 0.9700
C9 H9B 0.9700
C10 N1 1.137(2)
C11 N2 1.142(2)

loop_
_geom_torsion_atom_site_label_1
_geom_torsion_atom_site_label_2
_geom_torsion_atom_site_label_3
_geom_torsion_atom_site_label_4
_geom_torsion
O1 C1 C2 C3 -93.04(14)
C10 C1 C2 C3 147.22(13)
O1 C1 C2 C8 21.79(14)
C10 C1 C2 C8 -97.95(13)
C1 C2 C3 C4 138.19(12)
C8 C2 C3 C4 24.76(14)
C2 C3 C4 C5 -148.43(12)
C2 C3 C4 C7 -37.83(13)
C3 C4 C5 O2 75.48(14)
C7 C4 C5 O2 -35.39(14)
C3 C4 C5 C11 -166.48(12)
C7 C4 C5 C11 82.64(13)
C5 C4 C7 C8 155.08(11)
C3 C4 C7 C8 36.50(13)
C5 C4 C7 C6 32.40(14)
C3 C4 C7 C6 -86.18(12)
O2 C6 C7 C4 -19.44(15)
O2 C6 C7 C8 -133.86(13)
C4 C7 C8 C9 -136.37(12)
C6 C7 C8 C9 -23.96(18)
C4 C7 C8 C2 -21.14(13)
C6 C7 C8 C2 91.27(13)
C3 C2 C8 C9 122.58(12)
C1 C2 C8 C9 1.67(13)
C3 C2 C8 C7 -2.24(14)
C1 C2 C8 C7 -123.16(11)
C7 C8 C9 O1 92.09(14)
C2 C8 C9 O1 -24.27(14)
O1 C1 C10 N1 -131(9)
C2 C1 C10 N1 -14(9)
O2 C5 C11 N2 33(3)
C4 C5 C11 N2 -83(3)
C10 C1 O1 C9 81.92(15)
C2 C1 O1 C9 -38.36(15)
C8 C9 O1 C1 39.58(15)
C11 C5 O2 C6 -95.78(14)
C4 C5 O2 C6 23.71(15)
C7 C6 O2 C5 -2.40(16)
